data_1545347
loop_
_publ_author_name
'S\/orensen, Mikkel A.'
'Weihe, H\/ogni'
'Vinum, Morten G.'
'Mortensen, Jesper S.'
'Doerrer, Linda H.'
'Bendix, Jesper'

_publ_section_title
;
 Imposing high-symmetry and tuneable geometry on lanthanide centres with
 chelating Pt and Pd metalloligands
;
_journal_issue 5
_journal_name_full 'Chem. Sci.'
_journal_page_first 3566
_journal_paper_doi 10.1039/C7SC00135E
_journal_volume 8
_journal_year 2017
_chemical_formula_moiety 'C16 H24 O8 Pt2 S8 Y, C8 H20 N'
_chemical_formula_sum 'C24 H44 N O8 Pt2 S8 Y'
_chemical_formula_weight 1210.23
_space_group_crystal_system tetragonal
_space_group_IT_number 124
_space_group_name_Hall '-P 4 2c'
_space_group_name_H-M_alt 'P 4/m c c'
_symmetry_Int_Tables_number 124
_symmetry_space_group_name_Hall '-P 4 2c'
_symmetry_space_group_name_H-M 'P 4/m c c'
_atom_sites_solution_primary iterative
_audit_creation_date 2015-05-10
_audit_creation_method
;
Olex2 1.2
(compiled 2015.01.26 svn.r3150 for OlexSys, GUI svn.r4998)
;
_audit_update_record
;
2017-01-09 deposited with the CCDC.
2017-02-28 downloaded from the CCDC.
;
_cell_angle_alpha 90
_cell_angle_beta 90
_cell_angle_gamma 90
_cell_formula_units_Z 2
_cell_length_a 8.5854(4)
_cell_length_b 8.5854(4)
_cell_length_c 25.5257(15)
_cell_measurement_reflns_used 9882
_cell_measurement_temperature 122
_cell_measurement_theta_max 28.26
_cell_measurement_theta_min 2.86
_cell_volume 1881.48(17)
_computing_molecular_graphics 'Olex2 (Dolomanov et al., 2009)'
_computing_publication_material 'Olex2 (Dolomanov et al., 2009)'
_computing_structure_refinement 'olex2.refine (Bourhis et al., 2015)'
_computing_structure_solution 'olex2.solve (Bourhis et al., 2015)'
_diffrn_ambient_temperature 122
_diffrn_measured_fraction_theta_full 0.9990
_diffrn_measured_fraction_theta_max 0.9992
_diffrn_measurement_device_type 'Bruker APEX-II CCD'
_diffrn_measurement_method '\f and \w scans'
_diffrn_radiation_type 'Mo K\a'
_diffrn_radiation_wavelength 0.71073
_diffrn_reflns_av_R_equivalents 0.0435
_diffrn_reflns_av_unetI/netI 0.0136
_diffrn_reflns_limit_h_max 11
_diffrn_reflns_limit_h_min -11
_diffrn_reflns_limit_k_max 10
_diffrn_reflns_limit_k_min -11
_diffrn_reflns_limit_l_max 34
_diffrn_reflns_limit_l_min -33
_diffrn_reflns_number 29876
_diffrn_reflns_theta_full 26.0000
_diffrn_reflns_theta_max 28.26
_diffrn_reflns_theta_min 2.37
_diffrn_standards_number 0
_exptl_absorpt_coefficient_mu 9.448
_exptl_absorpt_correction_T_max 0.7457
_exptl_absorpt_correction_T_min 0.6147
_exptl_absorpt_correction_type multi-scan
_exptl_absorpt_process_details
;
SADABS-2012/1 (Bruker,2012) was used for absorption correction.
wR2(int) was 0.0987 before and 0.0582 after correction.
The Ratio of minimum to maximum transmission is 0.8243.
The \l/2 correction factor is 0.0000.
;
_exptl_crystal_colour 'clear light yellow'
_exptl_crystal_colour_lustre clear
_exptl_crystal_colour_modifier light
_exptl_crystal_colour_primary yellow
_exptl_crystal_density_diffrn 2.1361
_exptl_crystal_description plate
_exptl_crystal_F_000 1164
_exptl_crystal_size_max 0.11
_exptl_crystal_size_mid 0.11
_exptl_crystal_size_min 0.03
_refine_diff_density_max 1.5581
_refine_diff_density_min -0.6296
_refine_diff_density_rms 0.1568
_refine_ls_d_res_high 0.7506
_refine_ls_d_res_low 8.5854
_refine_ls_goodness_of_fit_ref 1.0591
_refine_ls_hydrogen_treatment mixed
_refine_ls_matrix_type full
_refine_ls_number_constraints 4
_refine_ls_number_parameters 91
_refine_ls_number_reflns 1213
_refine_ls_number_restraints 3
_refine_ls_restrained_S_all 1.0576
_refine_ls_R_factor_all 0.0225
_refine_ls_R_factor_gt 0.0143
_refine_ls_shift/su_max 0.0000
_refine_ls_shift/su_mean 0.0000
_refine_ls_structure_factor_coef Fsqd
_refine_ls_weighting_details 'w=1/[\s^2^(Fo^2^)+(0.0130P)^2^+2.4801P] where P=(Fo^2^+2Fc^2^)/3'
_refine_ls_weighting_scheme calc
_refine_ls_wR_factor_gt 0.0296
_refine_ls_wR_factor_ref 0.0327
_reflns_Friedel_coverage 0.0
_reflns_limit_h_max 11
_reflns_limit_h_min 0
_reflns_limit_k_max 8
_reflns_limit_k_min 0
_reflns_limit_l_max 34
_reflns_limit_l_min 0
_reflns_number_gt 1001
_reflns_number_total 1213
_reflns_threshold_expression I>=2u(I)
_cod_data_source_file c7sc00135e2.cif
_cod_data_source_block 1Y
_cod_depositor_comments 'Adding full bibliography for 1545338--1545364.cif.'
_cod_database_code 1545347
_olex2_refinement_description
;
1. Fixed Uiso
 At 1.5 times of:
  All C(H,H,H) groups
2. Restrained distances
 C4-H4b
 0.96 with sigma of 0.02
 C4-H4c
 0.96 with sigma of 0.02
 C4-H4a
 0.96 with sigma of 0.02
3. Others
 Fixed Sof: H4a(0.415) H4b(0.415) H4c(0.67) C3(0.5) O1(0.5) O1a(0.5) S1(0.5)
 S1a(0.5)
4.a Idealised Me refined as rotating group:
 C2(H2a,H2b,H2c)
;
_olex2_date_sample_data_collection 29.03.14
_olex2_submission_special_instructions 'No special instructions were received'

loop_
_space_group_symop_id
_space_group_symop_operation_xyz
1 x,y,z
2 -y,x,z
3 y,-x,z
4 x,-y,-z+1/2
5 -x,y,-z+1/2
6 -x,-y,z
7 y,x,-z+1/2
8 -y,-x,-z+1/2
9 -x,-y,-z
10 y,-x,-z
11 -y,x,-z
12 -x,y,z-1/2
13 x,-y,z-1/2
14 x,y,-z
15 -y,-x,z-1/2
16 y,x,z-1/2

loop_
_atom_site_label
_atom_site_type_symbol
_atom_site_fract_x
_atom_site_fract_y
_atom_site_fract_z
_atom_site_U_iso_or_equiv
_atom_site_adp_type
_atom_site_occupancy
_atom_site_site_symmetry_order
_atom_site_refinement_flags_posn
_atom_site_refinement_flags_adp
_atom_site_refinement_flags_occupancy
_atom_site_disorder_group
H3 H 0.134(3) 1.088(3) 0.4428(10) 0.033(8) Uiso 1.000000 1 . . . .
H4a H 0.278(7) 0.822(2) 0.5 0.052(16) Uiso 0.830000 2 DS T P .
H4b H 0.330(7) 1.033(3) 0.5 0.053(18) Uiso 0.830000 2 DS T P .
H4c H 0.353(5) 0.920(6) 0.4694(12) 0.055(15) Uiso 0.670000 1 D . . .
C1 C 0.7977(3) 0.3732(3) 0.66701(9) 0.0198(5) Uani 1.000000 1 . . . .
C2 C 0.9530(3) 0.2978(3) 0.67691(10) 0.0262(6) Uani 1.000000 1 . . . .
H2a H 1.0115(9) 0.2918(19) 0.64401(17) 0.0393(8) Uiso 1.000000 1 GR . . .
H2b H 1.0117(9) 0.3598(12) 0.7024(5) 0.0393(8) Uiso 1.000000 1 GR . . .
H2c H 0.9370(3) 0.1925(8) 0.6908(7) 0.0393(8) Uiso 1.000000 1 GR . . .
C3 C 0.1390(5) 0.9676(5) 0.46441(16) 0.0140(9) Uani 0.500000 1 . . . .
C4 C 0.2899(4) 0.9300(5) 0.5 0.0363(10) Uani 1.000000 2 DS T P .
N1 N 0.0 1.0 0.5 0.0100(9) Uani 1.000000 8 S T P .
O1 O 0.7010(5) 0.3704(4) 0.70141(14) 0.0175(8) Uani 0.500000 1 . . . 1
O1a O 0.7318(4) 0.4468(5) 0.70646(13) 0.0169(7) Uani 0.500000 1 . . . 2
S1 S 0.7577(4) 0.4229(3) 0.60133(15) 0.0188(5) Uani 0.500000 1 . . . 1
S1a S 0.7384(4) 0.3766(3) 0.60630(14) 0.0180(5) Uani 0.500000 1 . . . 2
Y1 Y 0.5 0.5 0.75 0.01130(11) Uani 1.000000 8 S T P .
Pt1 Pt 0.5 0.5 0.604354(5) 0.01351(5) Uani 1.000000 4 S T P .

loop_
_atom_site_aniso_label
_atom_site_aniso_U_11
_atom_site_aniso_U_22
_atom_site_aniso_U_33
_atom_site_aniso_U_12
_atom_site_aniso_U_13
_atom_site_aniso_U_23
C1 0.0133(11) 0.0219(12) 0.0242(11) 0.0013(9) 0.0041(9) 0.0053(9)
C2 0.0161(11) 0.0250(13) 0.0374(14) 0.0032(10) 0.0000(9) 0.0038(11)
C3 0.014(2) 0.012(2) 0.0155(17) 0.0000(16) 0.0048(15) -0.0033(15)
C4 0.0109(18) 0.028(2) 0.070(3) 0.0039(16) -0.000000 0.000000
N1 0.0106(13) 0.0106(13) 0.0088(19) -0.000000 -0.000000 0.000000
O1 0.0177(18) 0.0169(19) 0.0180(17) 0.0021(16) 0.0046(13) -0.0005(15)
O1a 0.0135(18) 0.023(2) 0.0141(16) 0.0007(16) 0.0038(13) -0.0017(15)
S1 0.0160(9) 0.0243(14) 0.0160(8) 0.0022(10) 0.0037(6) -0.0009(10)
S1a 0.0153(11) 0.0216(13) 0.0172(9) 0.0059(10) 0.0016(7) -0.0046(10)
Y1 0.00859(15) 0.00859(15) 0.0167(2) -0.000000 -0.000000 0.000000
Pt1 0.01236(6) 0.01236(6) 0.01582(8) -0.000000 -0.000000 0.000000

loop_
_atom_type_symbol
_atom_type_scat_dispersion_real
_atom_type_scat_dispersion_imag
_atom_type_scat_Cromer_Mann_a1
_atom_type_scat_Cromer_Mann_a2
_atom_type_scat_Cromer_Mann_a3
_atom_type_scat_Cromer_Mann_a4
_atom_type_scat_Cromer_Mann_b1
_atom_type_scat_Cromer_Mann_b2
_atom_type_scat_Cromer_Mann_b3
_atom_type_scat_Cromer_Mann_b4
_atom_type_scat_Cromer_Mann_c
_atom_type_scat_source
_atom_type_scat_dispersion_source
C 0.00347 0.00161 2.31000 1.02000 1.58860 0.86500 20.84390 10.20750 0.56870 51.65120 0.215599998832 'International Tables Volume C Table 6.1.1.4 (pp. 500-502)' 'Henke, Gullikson and Davis, At. Data and Nucl. Data Tables, 1993, 54, 2'
Pt -1.63788 8.57892 27.00590 17.76390 15.71310 5.78370 1.51293 8.81174 0.42459 38.61030 11.6883001328 'International Tables Volume C Table 6.1.1.4 (pp. 500-502)' 'Henke, Gullikson and Davis, At. Data and Nucl. Data Tables, 1993, 54, 2'
H 0.00000 0.00000 0.49300 0.32291 0.14019 0.04081 10.51090 26.12570 3.14236 57.79970 0.0030380000826 'International Tables Volume C Table 6.1.1.4 (pp. 500-502)' 'Henke, Gullikson and Davis, At. Data and Nucl. Data Tables, 1993, 54, 2'
O 0.01158 0.00611 3.04850 2.28680 1.54630 0.86700 13.27710 5.70110 0.32390 32.90890 0.250800013542 'International Tables Volume C Table 6.1.1.4 (pp. 500-502)' 'Henke, Gullikson and Davis, At. Data and Nucl. Data Tables, 1993, 54, 2'
N 0.00653 0.00323 12.21260 3.13220 2.01250 1.16630 0.00570 9.89330 28.99750 0.58260 -11.5290002823 'International Tables Volume C Table 6.1.1.4 (pp. 500-502)' 'Henke, Gullikson and Davis, At. Data and Nucl. Data Tables, 1993, 54, 2'
S 0.12424 0.12443 6.90530 5.20340 1.43790 1.58630 1.46790 22.21510 0.25360 56.17200 0.866900026798 'International Tables Volume C Table 6.1.1.4 (pp. 500-502)' 'Henke, Gullikson and Davis, At. Data and Nucl. Data Tables, 1993, 54, 2'
Y -2.99864 3.60419 17.77600 10.29460 5.72629 3.26588 1.40290 12.80060 0.12560 104.35400 1.91212999821 'International Tables Volume C Table 6.1.1.4 (pp. 500-502)' 'Henke, Gullikson and Davis, At. Data and Nucl. Data Tables, 1993, 54, 2'

loop_
_geom_angle_atom_site_label_1
_geom_angle_atom_site_label_2
_geom_angle_atom_site_label_3
_geom_angle
_geom_angle_site_symmetry_1
_geom_angle_site_symmetry_3
S1 C1 O1 124.2(3) . .
S1a C1 O1a 125.7(3) . .
H2a C2 C1 109.5 . .
H2b C2 C1 109.5 . .
H2b C2 H2a 109.5 . .
H2c C2 C1 109.5 . .
H2c C2 H2a 109.5 . .
H2c C2 H2b 109.5 . .
C3 C3 H3 115.6(14) 3_465 .
C3 C3 H3 119.5(14) 14_556 3_465
C3 C3 H3 118.1(13) 14_556 .
C3 C3 H3 41.9(15) 3_465 3_465
C3 C3 H3 39.7(14) 2_665 .
C3 C3 H3 116.8(15) 2_665 3_465
C4 C3 H3 118.2(14) . .
C4 C3 H3 115.9(15) . 3_465
C4 C3 C3 126.4(3) . 2_665
N1 C3 H3 95.1(14) . .
N1 C3 H3 97.3(15) . 3_465
N1 C3 C3 55.39(8) . 2_665
N1 C3 C4 109.2(3) . .
H4b C4 H4a 165(5) . .
H4c C4 H4a 89(4) 14_556 .
H4c C4 H4a 89(4) . .
H4c C4 H4b 83(3) . .
H4c C4 H4b 83(3) 14_556 .
H4c C4 H4c 110(6) 14_556 .
C3 C4 H4a 96(3) 14_556 .
C3 C4 H4a 96(3) . .
C3 C4 H4b 96(3) 14_556 .
C3 C4 H4b 96(3) . .
C3 C4 H4c 159(3) . 14_556
C3 C4 H4c 91(3) 14_556 14_556
C3 C4 H4c 91(3) . .
C3 C4 H4c 159(3) 14_556 .
C3 C4 C3 68.5(3) 14_556 .
C3 N1 C3 110.78(16) 11_666 6_575
C3 N1 C3 180.0 10_466 2_665
C3 N1 C3 106.9(3) 6_575 .
C3 N1 C3 69.22(16) 11_666 14_556
C3 N1 C3 69.22(17) 3_465 .
C3 N1 C3 110.78(16) 14_556 2_665
C3 N1 C3 69.22(16) 3_465 6_575
C3 N1 C3 73.1(3) 11_666 2_665
C3 N1 C3 69.22(16) 2_665 .
C3 N1 C3 110.78(17) 10_466 6_575
C3 N1 C3 69.22(17) 2_665 6_575
C3 N1 C3 69.22(17) 10_466 14_556
C3 N1 C3 106.9(3) 2_665 3_465
C3 N1 C3 110.78(17) 11_666 .
C3 N1 C3 180.0 9_576 .
C3 N1 C3 180.0 11_666 3_465
C3 N1 C3 73.1(3) 9_576 6_575
C3 N1 C3 69.22(17) 11_666 9_576
C3 N1 C3 110.78(16) 9_576 3_465
C3 N1 C3 110.78(16) 10_466 .
C3 N1 C3 110.78(17) 9_576 2_665
C3 N1 C3 73.1(3) 10_466 3_465
C3 N1 C3 73.1(3) 14_556 .
C3 N1 C3 69.22(16) 10_466 9_576
C3 N1 C3 180.0 14_556 6_575
C3 N1 C3 106.9(3) 10_466 11_666
C3 N1 C3 110.78(17) 14_556 3_465
C3 N1 C3 106.9(3) 14_556 9_576
Y1 O1 C1 149.4(3) 4_566 .
Y1 O1a C1 145.9(3) 4_566 .
Pt1 S1 C1 102.94(17) . .
Pt1 S1a C1 107.81(19) . .
O1 Y1 O1 88.01(19) . 4_566
O1 Y1 O1 159.19(18) 7_556 .
O1 Y1 O1 88.01(19) 8_666 3_565
O1 Y1 O1 66.42(17) 2_655 4_566
O1 Y1 O1 66.42(17) 7_556 6_665
O1 Y1 O1 74.49(8) 2_655 .
O1 Y1 O1 88.01(19) 6_665 5_656
O1 Y1 O1 159.19(18) 3_565 4_566
O1 Y1 O1 124.72(18) 7_556 3_565
O1 Y1 O1 74.49(8) 3_565 .
O1 Y1 O1 66.42(17) 8_666 .
O1 Y1 O1 117.72(18) 3_565 2_655
O1 Y1 O1 159.19(18) 8_666 6_665
O1 Y1 O1 117.72(18) 5_656 4_566
O1 Y1 O1 74.49(8) 7_556 4_566
O1 Y1 O1 124.72(18) 5_656 .
O1 Y1 O1 88.01(19) 7_556 2_655
O1 Y1 O1 159.19(18) 5_656 2_655
O1 Y1 O1 74.49(8) 7_556 5_656
O1 Y1 O1 66.42(17) 5_656 3_565
O1 Y1 O1 74.49(8) 8_666 4_566
O1 Y1 O1 124.72(18) 6_665 4_566
O1 Y1 O1 124.72(18) 8_666 2_655
O1 Y1 O1 117.72(18) 6_665 .
O1 Y1 O1 74.49(8) 8_666 5_656
O1 Y1 O1 74.49(8) 6_665 2_655
O1 Y1 O1 74.49(8) 6_665 3_565
O1 Y1 O1 117.72(18) 8_666 7_556
O1a Y1 O1a 62.25(17) . 4_566
O1a Y1 O1a 62.25(17) 7_556 2_655
O1a Y1 O1a 76.79(7) 8_666 5_656
O1a Y1 O1a 83.81(19) 2_655 4_566
O1a Y1 O1a 76.79(7) 8_666 4_566
O1a Y1 O1a 76.79(7) 2_655 .
O1a Y1 O1a 76.79(7) 7_556 4_566
O1a Y1 O1a 124.40(19) 3_565 4_566
O1a Y1 O1a 76.79(7) 7_556 5_656
O1a Y1 O1a 76.79(7) 3_565 .
O1a Y1 O1a 157.34(19) 8_666 2_655
O1a Y1 O1a 122.87(17) 5_656 4_566
O1a Y1 O1a 122.87(17) 8_666 7_556
O1a Y1 O1a 157.34(19) 5_656 .
O1a Y1 O1a 124.40(19) 7_556 .
O1a Y1 O1a 124.40(19) 5_656 2_655
O1a Y1 O1a 157.34(19) 7_556 3_565
O1a Y1 O1a 83.81(19) 5_656 3_565
O1a Y1 O1a 83.81(19) 7_556 6_665
O1a Y1 O1a 157.34(19) 6_665 4_566
O1a Y1 O1a 83.81(19) 8_666 .
O1a Y1 O1a 122.87(17) 6_665 .
O1a Y1 O1a 62.25(17) 8_666 3_565
O1a Y1 O1a 76.79(7) 6_665 2_655
O1a Y1 O1a 124.40(19) 8_666 6_665
O1a Y1 O1a 76.79(7) 6_665 3_565
O1a Y1 O1a 62.25(17) 6_665 5_656
O1a Y1 O1a 122.87(17) 3_565 2_655
S1 Pt1 S1 176.17(19) 6_665 .
S1 Pt1 S1 89.9 2_655 6_665
S1 Pt1 S1 89.9 2_655 .
S1 Pt1 S1 89.9 3_565 .
S1 Pt1 S1 89.9 3_565 6_665
S1 Pt1 S1 176.17(19) 2_655 3_565
S1a Pt1 S1a 177.53(18) 6_665 .
S1a Pt1 S1a 90.0 2_655 6_665
S1a Pt1 S1a 90.0 2_655 .
S1a Pt1 S1a 90.0 3_565 .
S1a Pt1 S1a 177.53(18) 2_655 3_565
S1a Pt1 S1a 90.0 3_565 6_665

loop_
_geom_bond_atom_site_label_1
_geom_bond_atom_site_label_2
_geom_bond_distance
_geom_bond_site_symmetry_2
H3 C3 1.12(3) 2_665
H3 C3 1.17(3) .
H4a C4 0.934(19) .
H4b C4 0.945(19) .
H4c C4 0.955(18) .
C1 C2 1.504(3) .
C1 O1 1.209(4) .
C1 O1a 1.317(4) .
C1 S1 1.764(4) .
C1 S1a 1.631(4) .
C2 H2a 0.9800 .
C2 H2b 0.9800 .
C2 H2c 0.9800 .
C3 C3 1.732(6) 3_465
C3 C3 1.817(8) 14_556
C3 C3 1.732(6) 2_665
C3 C4 1.615(5) .
C3 N1 1.525(4) .
O1 Y1 2.399(4) 4_566
O1a Y1 2.325(3) 4_566
S1 Pt1 2.311(4) .
S1a Pt1 2.305(4) .

loop_
_restr_distance_atom_site_label_1
_restr_distance_atom_site_label_2
_restr_distance_site_symmetry_2
_restr_distance_target
_restr_distance_target_weight_param
_restr_distance_diff
C4 H4a 1 0.9600 0.0200 0.0261
C4 H4b 1 0.9600 0.0200 0.0151
C4 H4c 1 0.9600 0.0200 0.0053
